data_4103542
loop_
_publ_author_name
'Michael E. Slaney'
'D. Jason Anderson'
'Michael J. Ferguson'
'Robert McDonald'
'Martin Cowie'

_publ_section_title
;
 The Bridged Binding Mode as a New, Versatile Template for the Selective
 Activation of Carbon-Fluorine Bonds in Fluoroolefins: Activation of
 Trifluoroethylene
;
_journal_name_full 'Journal of the American Chemical Society'
_journal_page_first 16544
_journal_page_last 16558
_journal_paper_doi 10.1021/ja106723u
_journal_volume 132
_journal_year 2010
_chemical_formula_moiety 'C55 H49 F2 Ir2 O3 P4, C F3 O3 S, C H2 Cl2, 0.5(C4 H10 O)'
_chemical_formula_sum 'C59 H56 Cl2 F5 Ir2 O6.5 P4 S'
_chemical_formula_weight 1575.28
_chemical_name_systematic
; 
 ? 
;
_space_group_IT_number 14
_symmetry_cell_setting monoclinic
_symmetry_space_group_name_Hall '-P 2yn'
_symmetry_space_group_name_H-M 'P 1 21/n 1'
_atom_sites_solution_hydrogens geom
_atom_sites_solution_primary direct
_atom_sites_solution_secondary difmap
_audit_creation_method SHELXL-97
_cell_angle_alpha 90.00
_cell_angle_beta 94.3755(4)
_cell_angle_gamma 90.00
_cell_formula_units_Z 4
_cell_length_a 13.0038(4)
_cell_length_b 24.7743(8)
_cell_length_c 18.3417(6)
_cell_measurement_reflns_used 9686
_cell_measurement_temperature 173(2)
_cell_measurement_theta_max 27.55
_cell_measurement_theta_min 2.37
_cell_volume 5891.7(3)
_computing_cell_refinement 'Bruker SAINT'
_computing_data_collection 'Bruker APEX2'
_computing_data_reduction 'Bruker SAINT'
_computing_molecular_graphics 'Bruker SHELXTL'
_computing_publication_material 'Bruker SHELXTL'
_computing_structure_refinement 'SHELXL-97 (Sheldrick, 2008)'
_computing_structure_solution 'SHELXS-97 (Sheldrick, 2008)'
_diffrn_ambient_temperature 173(2)
_diffrn_measured_fraction_theta_full 0.997
_diffrn_measured_fraction_theta_max 0.997
_diffrn_measurement_device_type 'Bruker APEX-II CCD'
_diffrn_measurement_method '\w scans'
_diffrn_radiation_monochromator graphite
_diffrn_radiation_source 'fine-focus sealed tube'
_diffrn_radiation_type MoK\a
_diffrn_radiation_wavelength 0.71073
_diffrn_reflns_av_R_equivalents 0.0202
_diffrn_reflns_av_sigmaI/netI 0.0168
_diffrn_reflns_limit_h_max 16
_diffrn_reflns_limit_h_min -16
_diffrn_reflns_limit_k_max 32
_diffrn_reflns_limit_k_min -32
_diffrn_reflns_limit_l_max 23
_diffrn_reflns_limit_l_min -23
_diffrn_reflns_number 51801
_diffrn_reflns_theta_full 27.57
_diffrn_reflns_theta_max 27.57
_diffrn_reflns_theta_min 1.38
_exptl_absorpt_coefficient_mu 4.814
_exptl_absorpt_correction_T_max 0.6051
_exptl_absorpt_correction_T_min 0.1910
_exptl_absorpt_correction_type numerical
_exptl_absorpt_process_details 'SADABS (Sheldrick, 2008)'
_exptl_crystal_colour yellow
_exptl_crystal_density_diffrn 1.776
_exptl_crystal_density_method 'not measured'
_exptl_crystal_description rod
_exptl_crystal_F_000 3084
_exptl_crystal_size_max 0.51
_exptl_crystal_size_mid 0.16
_exptl_crystal_size_min 0.12
_refine_diff_density_max 1.287
_refine_diff_density_min -0.793
_refine_diff_density_rms 0.089
_refine_ls_extinction_method none
_refine_ls_goodness_of_fit_ref 1.017
_refine_ls_hydrogen_treatment constr
_refine_ls_matrix_type full
_refine_ls_number_parameters 744
_refine_ls_number_reflns 13582
_refine_ls_number_restraints 20
_refine_ls_restrained_S_all 1.018
_refine_ls_R_factor_all 0.0270
_refine_ls_R_factor_gt 0.0225
_refine_ls_shift/su_max 0.012
_refine_ls_shift/su_mean 0.000
_refine_ls_structure_factor_coef Fsqd
_refine_ls_weighting_details 'calc w=1/[\s^2^(Fo^2^)+(0.0349P)^2^+6.5481P] where P=(Fo^2^+2Fc^2^)/3'
_refine_ls_weighting_scheme calc
_refine_ls_wR_factor_gt 0.0585
_refine_ls_wR_factor_ref 0.0611
_reflns_number_gt 12235
_reflns_number_total 13582
_reflns_threshold_expression I>2\s(I)
_cod_data_source_file ja106723u_si_001_2.cif
_cod_data_source_block 5
_cod_original_sg_symbol_H-M 'P 21/n'
_cod_database_code 4103542

loop_
_symmetry_equiv_pos_as_xyz
'x, y, z'
'-x+1/2, y+1/2, -z+1/2'
'-x, -y, -z'
'x-1/2, -y-1/2, z-1/2'

loop_
_atom_site_label
_atom_site_type_symbol
_atom_site_fract_x
_atom_site_fract_y
_atom_site_fract_z
_atom_site_U_iso_or_equiv
_atom_site_adp_type
_atom_site_occupancy
_atom_site_symmetry_multiplicity
_atom_site_calc_flag
_atom_site_refinement_flags
_atom_site_disorder_assembly
_atom_site_disorder_group
Ir1 Ir 0.280978(7) 0.148014(4) 0.370562(5) 0.02346(3) Uani 1 1 d . . .
Ir2 Ir 0.065592(8) 0.117390(4) 0.278721(6) 0.02757(4) Uani 1 1 d . . .
P1 P 0.37093(5) 0.10145(3) 0.28323(4) 0.02473(13) Uani 1 1 d . . .
P2 P 0.15969(5) 0.07105(3) 0.19617(4) 0.02803(14) Uani 1 1 d . . .
P3 P 0.18357(5) 0.19413(3) 0.45383(4) 0.02466(13) Uani 1 1 d . . .
P4 P -0.02064(5) 0.17102(3) 0.35659(4) 0.02478(13) Uani 1 1 d . . .
F1 F 0.5327(2) 0.21044(13) 0.3982(3) 0.1435(19) Uani 1 1 d . . .
F2 F 0.49070(17) 0.28496(9) 0.34950(17) 0.0712(7) Uani 1 1 d . . .
O1 O 0.19515(19) 0.03800(9) 0.40580(14) 0.0467(6) Uani 1 1 d . . .
O2 O -0.0957(2) 0.03267(13) 0.27769(17) 0.0695(9) Uani 1 1 d . . .
O3 O 0.18063(14) 0.17395(8) 0.27469(10) 0.0286(4) Uani 1 1 d . . .
H3O H 0.1652 0.2067 0.2729 0.034 Uiso 1 1 d R . .
C1 C 0.2156(2) 0.08038(13) 0.38905(18) 0.0361(7) Uani 1 1 d . . .
C2 C -0.0330(3) 0.06558(14) 0.27828(19) 0.0440(8) Uani 1 1 d . . .
C3 C 0.3610(2) 0.21958(12) 0.35300(16) 0.0323(6) Uani 1 1 d . . .
H3 H 0.3187 0.2457 0.3273 0.039 Uiso 1 1 calc R . .
C4 C 0.4528(3) 0.23678(15) 0.3683(3) 0.0544(10) Uani 1 1 d . . .
C5 C 0.3925(2) 0.12861(15) 0.45672(17) 0.0399(7) Uani 1 1 d . . .
H5A H 0.4616 0.1369 0.4418 0.048 Uiso 1 1 calc R . .
H5B H 0.3882 0.0901 0.4681 0.048 Uiso 1 1 calc R . .
H5C H 0.3795 0.1498 0.5001 0.048 Uiso 1 1 calc R . .
C10 C 0.2881(2) 0.05018(11) 0.23567(16) 0.0291(6) Uani 1 1 d . . .
H10A H 0.2782 0.0205 0.2706 0.035 Uiso 1 1 calc R . .
H10B H 0.3262 0.0350 0.1957 0.035 Uiso 1 1 calc R . .
C11 C 0.4769(2) 0.06219(11) 0.32606(16) 0.0290(6) Uani 1 1 d . . .
C12 C 0.5726(2) 0.08714(13) 0.33948(18) 0.0376(7) Uani 1 1 d . . .
H12 H 0.5843 0.1215 0.3186 0.045 Uiso 1 1 calc R . .
C13 C 0.6504(2) 0.06247(15) 0.3827(2) 0.0447(8) Uani 1 1 d . . .
H13 H 0.7157 0.0795 0.3909 0.054 Uiso 1 1 calc R . .
C14 C 0.6332(3) 0.01273(15) 0.4142(2) 0.0488(9) Uani 1 1 d . . .
H14 H 0.6862 -0.0038 0.4450 0.059 Uiso 1 1 calc R . .
C15 C 0.5399(3) -0.01259(15) 0.4011(2) 0.0530(9) Uani 1 1 d . . .
H15 H 0.5286 -0.0470 0.4220 0.064 Uiso 1 1 calc R . .
C16 C 0.4617(3) 0.01204(13) 0.3571(2) 0.0434(8) Uani 1 1 d . . .
H16 H 0.3972 -0.0057 0.3481 0.052 Uiso 1 1 calc R . .
C20 C 0.0641(2) 0.22024(11) 0.40608(15) 0.0260(5) Uani 1 1 d . . .
H20A H 0.0239 0.2385 0.4425 0.031 Uiso 1 1 calc R . .
H20B H 0.0833 0.2480 0.3708 0.031 Uiso 1 1 calc R . .
C21 C 0.4240(2) 0.13561(12) 0.20650(16) 0.0294(6) Uani 1 1 d . . .
C22 C 0.3838(2) 0.18474(12) 0.18092(17) 0.0336(6) Uani 1 1 d . . .
H22 H 0.3340 0.2032 0.2069 0.040 Uiso 1 1 calc R . .
C23 C 0.4169(3) 0.20642(14) 0.11726(19) 0.0420(7) Uani 1 1 d . . .
H23 H 0.3895 0.2398 0.0993 0.050 Uiso 1 1 calc R . .
C24 C 0.4899(3) 0.17959(15) 0.0797(2) 0.0502(9) Uani 1 1 d . . .
H24 H 0.5126 0.1949 0.0362 0.060 Uiso 1 1 calc R . .
C25 C 0.5301(3) 0.13080(16) 0.1049(2) 0.0494(9) Uani 1 1 d . . .
H25 H 0.5803 0.1126 0.0789 0.059 Uiso 1 1 calc R . .
C26 C 0.4967(2) 0.10862(13) 0.16832(18) 0.0383(7) Uani 1 1 d . . .
H26 H 0.5235 0.0749 0.1857 0.046 Uiso 1 1 calc R . .
C31 C 0.1802(2) 0.10855(13) 0.11334(16) 0.0333(6) Uani 1 1 d . . .
C32 C 0.2452(3) 0.08878(16) 0.06226(18) 0.0451(8) Uani 1 1 d . . .
H32 H 0.2806 0.0556 0.0710 0.054 Uiso 1 1 calc R . .
C33 C 0.2582(3) 0.11738(19) -0.0008(2) 0.0576(11) Uani 1 1 d . . .
H33 H 0.3033 0.1040 -0.0350 0.069 Uiso 1 1 calc R . .
C34 C 0.2060(3) 0.16549(19) -0.0148(2) 0.0598(11) Uani 1 1 d . . .
H34 H 0.2147 0.1848 -0.0586 0.072 Uiso 1 1 calc R . .
C35 C 0.1414(3) 0.18508(17) 0.0350(2) 0.0562(10) Uani 1 1 d . . .
H35 H 0.1053 0.2179 0.0254 0.067 Uiso 1 1 calc R . .
C36 C 0.1289(3) 0.15700(14) 0.09922(18) 0.0422(7) Uani 1 1 d . . .
H36 H 0.0851 0.1711 0.1337 0.051 Uiso 1 1 calc R . .
C41 C 0.1043(2) 0.00703(12) 0.16329(16) 0.0325(6) Uani 1 1 d . . .
C42 C 0.1324(3) -0.04207(14) 0.1934(2) 0.0477(8) Uani 1 1 d . . .
H42 H 0.1870 -0.0439 0.2309 0.057 Uiso 1 1 calc R . .
C43 C 0.0821(3) -0.08900(15) 0.1697(2) 0.0560(10) Uani 1 1 d . . .
H43 H 0.1018 -0.1227 0.1913 0.067 Uiso 1 1 calc R . .
C44 C 0.0038(3) -0.08693(16) 0.1150(2) 0.0537(9) Uani 1 1 d . . .
H44 H -0.0299 -0.1191 0.0981 0.064 Uiso 1 1 calc R . .
C45 C -0.0247(4) -0.03852(19) 0.0856(3) 0.0696(13) Uani 1 1 d . . .
H45 H -0.0797 -0.0370 0.0484 0.084 Uiso 1 1 calc R . .
C46 C 0.0247(3) 0.00861(17) 0.1084(2) 0.0590(11) Uani 1 1 d . . .
H46 H 0.0041 0.0421 0.0866 0.071 Uiso 1 1 calc R . .
C51 C 0.1419(2) 0.15701(12) 0.53263(15) 0.0284(6) Uani 1 1 d . . .
C52 C 0.1883(3) 0.10896(15) 0.55687(19) 0.0441(8) Uani 1 1 d . . .
H52 H 0.2435 0.0943 0.5321 0.053 Uiso 1 1 calc R . .
C53 C 0.1540(3) 0.08229(16) 0.6173(2) 0.0535(10) Uani 1 1 d . . .
H53 H 0.1855 0.0493 0.6332 0.064 Uiso 1 1 calc R . .
C54 C 0.0752(3) 0.10318(15) 0.65431(19) 0.0452(8) Uani 1 1 d . . .
H54 H 0.0523 0.0847 0.6955 0.054 Uiso 1 1 calc R . .
C55 C 0.0294(3) 0.15092(13) 0.63156(17) 0.0368(7) Uani 1 1 d . . .
H55 H -0.0253 0.1655 0.6569 0.044 Uiso 1 1 calc R . .
C56 C 0.0633(2) 0.17776(12) 0.57153(15) 0.0319(6) Uani 1 1 d . . .
H56 H 0.0321 0.2111 0.5567 0.038 Uiso 1 1 calc R . .
C61 C 0.2419(2) 0.25448(12) 0.49556(16) 0.0315(6) Uani 1 1 d . . .
C62 C 0.2958(3) 0.25110(15) 0.56383(18) 0.0437(8) Uani 1 1 d . . .
H62 H 0.2990 0.2177 0.5894 0.052 Uiso 1 1 calc R . .
C63 C 0.3449(3) 0.29610(18) 0.5948(2) 0.0586(10) Uani 1 1 d . . .
H63 H 0.3819 0.2935 0.6413 0.070 Uiso 1 1 calc R . .
C64 C 0.3403(3) 0.34449(18) 0.5582(3) 0.0612(11) Uani 1 1 d . . .
H64 H 0.3740 0.3753 0.5796 0.073 Uiso 1 1 calc R . .
C65 C 0.2872(3) 0.34854(15) 0.4911(3) 0.0559(10) Uani 1 1 d . . .
H65 H 0.2839 0.3823 0.4664 0.067 Uiso 1 1 calc R . .
C66 C 0.2380(3) 0.30383(14) 0.4587(2) 0.0427(7) Uani 1 1 d . . .
H66 H 0.2021 0.3068 0.4118 0.051 Uiso 1 1 calc R . .
C71 C -0.1235(2) 0.21216(13) 0.31215(16) 0.0330(6) Uani 1 1 d . . .
C72 C -0.2117(3) 0.18516(16) 0.2844(2) 0.0506(9) Uani 1 1 d . . .
H72 H -0.2148 0.1469 0.2871 0.061 Uiso 1 1 calc R . .
C73 C -0.2953(3) 0.2139(2) 0.2529(2) 0.0636(12) Uani 1 1 d . . .
H73 H -0.3554 0.1953 0.2340 0.076 Uiso 1 1 calc R . .
C74 C -0.2913(3) 0.26901(19) 0.2489(2) 0.0595(11) Uani 1 1 d . . .
H74 H -0.3493 0.2887 0.2287 0.071 Uiso 1 1 calc R . .
C75 C -0.2036(3) 0.29574(17) 0.2740(2) 0.0558(10) Uani 1 1 d . . .
H75 H -0.2002 0.3339 0.2697 0.067 Uiso 1 1 calc R . .
C76 C -0.1196(3) 0.26754(14) 0.3057(2) 0.0441(8) Uani 1 1 d . . .
H76 H -0.0591 0.2865 0.3231 0.053 Uiso 1 1 calc R . .
C81 C -0.0873(2) 0.13870(12) 0.42825(15) 0.0273(5) Uani 1 1 d . . .
C82 C -0.1604(2) 0.16750(13) 0.46424(17) 0.0338(6) Uani 1 1 d . . .
H82 H -0.1783 0.2032 0.4491 0.041 Uiso 1 1 calc R . .
C83 C -0.2070(3) 0.14431(15) 0.52182(19) 0.0423(8) Uani 1 1 d . . .
H83 H -0.2563 0.1642 0.5465 0.051 Uiso 1 1 calc R . .
C84 C -0.1820(3) 0.09218(15) 0.54372(18) 0.0425(8) Uani 1 1 d . . .
H84 H -0.2143 0.0763 0.5832 0.051 Uiso 1 1 calc R . .
C85 C -0.1098(2) 0.06324(14) 0.50813(18) 0.0387(7) Uani 1 1 d . . .
H85 H -0.0928 0.0274 0.5232 0.046 Uiso 1 1 calc R . .
C86 C -0.0622(2) 0.08610(12) 0.45063(16) 0.0322(6) Uani 1 1 d . . .
H86 H -0.0126 0.0661 0.4265 0.039 Uiso 1 1 calc R . .
S S 0.17106(7) 0.32615(4) 0.22235(5) 0.0461(2) Uani 1 1 d . . .
F4 F 0.0830(3) 0.36745(19) 0.10403(19) 0.1301(17) Uani 1 1 d . . .
F5 F -0.01952(19) 0.35279(12) 0.18488(17) 0.0819(9) Uani 1 1 d . . .
F6 F 0.0389(4) 0.2887(2) 0.1251(3) 0.173(2) Uani 1 1 d . . .
O4 O 0.1354(2) 0.28834(15) 0.27328(17) 0.0775(10) Uani 1 1 d . . .
O5 O 0.2523(2) 0.30650(16) 0.18284(19) 0.0846(12) Uani 1 1 d . . .
O6 O 0.1838(4) 0.38047(17) 0.2475(3) 0.131(2) Uani 1 1 d . . .
C6 C 0.0625(3) 0.33404(19) 0.1560(2) 0.0591(10) Uani 1 1 d . . .
Cl1S Cl 0.3405(3) 0.03245(17) 0.7665(2) 0.1180(12) Uani 0.50 1 d PD A 1
Cl2S Cl 0.2907(5) -0.0132(2) 0.9031(3) 0.181(3) Uani 0.50 1 d PD A 1
Cl3S Cl 0.4903(2) 0.12410(11) 0.89619(19) 0.0926(9) Uani 0.50 1 d PD B 1
Cl4S Cl 0.5904(5) 0.02598(16) 0.9432(3) 0.187(2) Uani 0.50 1 d PD B 1
C1S C 0.2509(13) 0.0372(7) 0.8362(7) 0.197(10) Uiso 0.50 1 d PD A 1
H1SA H 0.1797 0.0301 0.8154 0.237 Uiso 0.50 1 calc PR A 1
H1SB H 0.2534 0.0736 0.8586 0.237 Uiso 0.50 1 calc PR A 1
C2S C 0.5562(16) 0.0662(5) 0.8634(3) 0.171(9) Uiso 0.50 1 d PD B 1
H2SA H 0.6186 0.0773 0.8395 0.205 Uiso 0.50 1 calc PR B 1
H2SB H 0.5105 0.0457 0.8277 0.205 Uiso 0.50 1 calc PR B 1
O1SA O 0.3990(6) 0.0240(3) 0.8765(4) 0.0718(15) Uiso 0.35 1 d PD C 2
C3SA C 0.5661(6) 0.0673(5) 0.8879(8) 0.0718(15) Uiso 0.35 1 d PD C 2
H3SA H 0.6105 0.0926 0.8639 0.086 Uiso 0.35 1 calc PR C 2
H3SB H 0.6014 0.0326 0.8948 0.086 Uiso 0.35 1 calc PR C 2
H3SC H 0.5508 0.0819 0.9356 0.086 Uiso 0.35 1 calc PR C 2
C4SA C 0.4652(7) 0.0594(5) 0.8402(6) 0.0718(15) Uiso 0.35 1 d PD C 2
H4SA H 0.4308 0.0947 0.8312 0.086 Uiso 0.35 1 calc PR C 2
H4SB H 0.4801 0.0439 0.7924 0.086 Uiso 0.35 1 calc PR C 2
C5SA C 0.3100(7) 0.0110(5) 0.8294(6) 0.0718(15) Uiso 0.35 1 d PD C 2
H5SA H 0.3307 0.0031 0.7797 0.086 Uiso 0.35 1 calc PR C 2
H5SB H 0.2622 0.0421 0.8261 0.086 Uiso 0.35 1 calc PR C 2
C6SA C 0.2560(9) -0.0382(5) 0.8595(7) 0.0718(15) Uiso 0.35 1 d PD C 2
H6SA H 0.1917 -0.0452 0.8296 0.086 Uiso 0.35 1 calc PR C 2
H6SB H 0.2404 -0.0312 0.9101 0.086 Uiso 0.35 1 calc PR C 2
H6SC H 0.3012 -0.0698 0.8582 0.086 Uiso 0.35 1 calc PR C 2
O1SB O 0.3751(12) 0.0477(7) 0.8212(10) 0.067(3) Uiso 0.15 1 d PD D 3
C3SB C 0.5284(17) 0.0474(12) 0.9047(15) 0.067(3) Uiso 0.15 1 d PD D 3
H3SD H 0.5533 0.0303 0.9509 0.081 Uiso 0.15 1 calc PR D 3
H3SE H 0.5037 0.0839 0.9144 0.081 Uiso 0.15 1 calc PR D 3
H3SF H 0.5849 0.0494 0.8724 0.081 Uiso 0.15 1 calc PR D 3
C4SB C 0.4402(15) 0.0139(7) 0.8680(15) 0.067(3) Uiso 0.15 1 d PD D 3
H4SC H 0.4686 -0.0155 0.8391 0.081 Uiso 0.15 1 calc PR D 3
H4SD H 0.3996 -0.0025 0.9058 0.081 Uiso 0.15 1 calc PR D 3
C5SB C 0.2695(11) 0.0330(8) 0.8264(14) 0.067(3) Uiso 0.15 1 d PD D 3
H5SC H 0.2240 0.0596 0.7997 0.081 Uiso 0.15 1 calc PR D 3
H5SD H 0.2534 0.0330 0.8782 0.081 Uiso 0.15 1 calc PR D 3
C6SB C 0.2503(19) -0.0232(9) 0.7935(17) 0.067(3) Uiso 0.15 1 d PD D 3
H6SD H 0.1760 -0.0303 0.7882 0.081 Uiso 0.15 1 calc PR D 3
H6SE H 0.2843 -0.0504 0.8259 0.081 Uiso 0.15 1 calc PR D 3
H6SF H 0.2783 -0.0250 0.7455 0.081 Uiso 0.15 1 calc PR D 3

loop_
_atom_site_aniso_label
_atom_site_aniso_U_11
_atom_site_aniso_U_22
_atom_site_aniso_U_33
_atom_site_aniso_U_23
_atom_site_aniso_U_13
_atom_site_aniso_U_12
Ir1 0.02027(5) 0.02615(6) 0.02412(5) 0.00219(4) 0.00286(4) -0.00108(4)
Ir2 0.02498(6) 0.03094(6) 0.02728(6) -0.00241(4) 0.00511(4) -0.00587(4)
P1 0.0211(3) 0.0263(3) 0.0271(3) 0.0015(3) 0.0035(3) -0.0012(2)
P2 0.0261(3) 0.0313(4) 0.0268(3) -0.0030(3) 0.0026(3) -0.0045(3)
P3 0.0228(3) 0.0273(3) 0.0240(3) 0.0014(3) 0.0024(2) -0.0010(2)
P4 0.0209(3) 0.0278(3) 0.0258(3) 0.0027(3) 0.0029(2) -0.0021(3)
F1 0.0491(16) 0.073(2) 0.300(6) 0.051(3) -0.044(2) -0.0179(15)
F2 0.0488(13) 0.0388(12) 0.127(2) -0.0081(13) 0.0163(14) -0.0177(10)
O1 0.0468(13) 0.0357(12) 0.0594(15) 0.0133(11) 0.0167(11) -0.0024(10)
O2 0.0652(18) 0.0703(19) 0.077(2) -0.0273(16) 0.0305(15) -0.0423(16)
O3 0.0243(9) 0.0324(10) 0.0288(10) 0.0007(8) 0.0003(7) -0.0046(8)
C1 0.0357(15) 0.0340(16) 0.0407(16) 0.0030(13) 0.0158(13) 0.0009(12)
C2 0.0443(18) 0.0458(19) 0.0437(18) -0.0147(15) 0.0154(14) -0.0168(15)
C3 0.0324(14) 0.0322(15) 0.0325(14) -0.0015(12) 0.0035(11) -0.0039(12)
C4 0.0367(18) 0.0347(18) 0.091(3) -0.0044(19) 0.0033(18) -0.0061(14)
C5 0.0332(15) 0.0536(19) 0.0325(15) 0.0022(14) 0.0011(12) 0.0107(14)
C10 0.0280(13) 0.0285(14) 0.0306(14) -0.0036(11) 0.0016(11) -0.0024(11)
C11 0.0235(12) 0.0296(14) 0.0340(14) -0.0006(11) 0.0026(11) 0.0032(10)
C12 0.0291(14) 0.0351(16) 0.0480(18) 0.0017(14) -0.0009(13) -0.0033(12)
C13 0.0304(15) 0.048(2) 0.054(2) 0.0004(16) -0.0084(14) -0.0009(14)
C14 0.0407(18) 0.0445(19) 0.058(2) -0.0007(16) -0.0146(16) 0.0095(15)
C15 0.054(2) 0.0370(18) 0.065(2) 0.0147(17) -0.0136(18) 0.0014(16)
C16 0.0370(16) 0.0340(17) 0.058(2) 0.0095(15) -0.0051(15) -0.0047(13)
C20 0.0248(12) 0.0266(13) 0.0268(13) 0.0013(10) 0.0034(10) -0.0003(10)
C21 0.0270(13) 0.0313(14) 0.0305(14) 0.0001(11) 0.0062(11) -0.0063(11)
C22 0.0308(14) 0.0340(15) 0.0369(15) 0.0039(12) 0.0080(12) -0.0032(12)
C23 0.0478(18) 0.0355(17) 0.0444(18) 0.0096(14) 0.0139(14) -0.0041(14)
C24 0.064(2) 0.0437(19) 0.0466(19) 0.0084(16) 0.0270(17) -0.0083(17)
C25 0.054(2) 0.049(2) 0.049(2) -0.0007(16) 0.0279(17) 0.0005(17)
C26 0.0381(16) 0.0364(16) 0.0421(17) 0.0022(13) 0.0144(14) 0.0008(13)
C31 0.0329(14) 0.0418(16) 0.0249(13) 0.0005(12) 0.0007(11) -0.0085(12)
C32 0.0416(18) 0.060(2) 0.0346(16) -0.0025(15) 0.0054(13) -0.0065(16)
C33 0.051(2) 0.087(3) 0.0364(19) -0.0039(19) 0.0138(16) -0.020(2)
C34 0.068(3) 0.074(3) 0.0364(19) 0.0115(19) 0.0004(18) -0.027(2)
C35 0.070(3) 0.054(2) 0.043(2) 0.0139(17) -0.0036(18) -0.0090(19)
C36 0.0439(18) 0.0471(19) 0.0350(16) 0.0030(14) -0.0008(14) -0.0042(15)
C41 0.0303(14) 0.0352(15) 0.0324(14) -0.0089(12) 0.0049(11) -0.0057(12)
C42 0.0486(19) 0.0397(18) 0.053(2) -0.0043(16) -0.0095(16) -0.0104(15)
C43 0.057(2) 0.0345(18) 0.075(3) -0.0080(18) -0.003(2) -0.0077(16)
C44 0.051(2) 0.046(2) 0.063(2) -0.0191(18) -0.0002(18) -0.0144(17)
C45 0.066(3) 0.060(3) 0.077(3) -0.009(2) -0.031(2) -0.018(2)
C46 0.058(2) 0.047(2) 0.068(3) -0.0041(19) -0.023(2) -0.0088(18)
C51 0.0287(13) 0.0317(14) 0.0245(13) 0.0024(11) 0.0011(10) -0.0041(11)
C52 0.0437(18) 0.049(2) 0.0403(18) 0.0143(15) 0.0115(14) 0.0136(15)
C53 0.064(2) 0.054(2) 0.0455(19) 0.0241(17) 0.0184(17) 0.0172(18)
C54 0.0490(19) 0.052(2) 0.0356(17) 0.0112(15) 0.0115(14) -0.0025(16)
C55 0.0372(16) 0.0462(18) 0.0280(14) -0.0030(13) 0.0087(12) -0.0034(13)
C56 0.0325(14) 0.0342(15) 0.0294(14) 0.0000(12) 0.0050(11) -0.0009(12)
C61 0.0273(13) 0.0352(15) 0.0328(14) -0.0068(12) 0.0070(11) -0.0053(11)
C62 0.0409(17) 0.052(2) 0.0378(17) -0.0057(15) -0.0015(14) -0.0085(15)
C63 0.052(2) 0.072(3) 0.050(2) -0.020(2) -0.0041(17) -0.019(2)
C64 0.052(2) 0.057(2) 0.073(3) -0.027(2) 0.004(2) -0.0248(19)
C65 0.055(2) 0.0386(19) 0.075(3) -0.0081(18) 0.012(2) -0.0151(16)
C66 0.0427(17) 0.0383(17) 0.0474(19) -0.0022(14) 0.0062(14) -0.0089(14)
C71 0.0247(13) 0.0411(16) 0.0332(15) 0.0096(12) 0.0019(11) 0.0015(12)
C72 0.0392(18) 0.054(2) 0.056(2) 0.0159(17) -0.0141(16) -0.0101(16)
C73 0.0360(18) 0.086(3) 0.066(3) 0.032(2) -0.0164(17) -0.0126(19)
C74 0.0363(18) 0.082(3) 0.059(2) 0.030(2) -0.0047(16) 0.0121(19)
C75 0.048(2) 0.050(2) 0.069(3) 0.0236(19) 0.0024(18) 0.0108(17)
C76 0.0327(16) 0.0410(18) 0.058(2) 0.0113(16) -0.0010(14) 0.0025(13)
C81 0.0220(12) 0.0327(14) 0.0274(13) 0.0019(11) 0.0026(10) -0.0041(10)
C82 0.0306(14) 0.0339(15) 0.0376(16) 0.0006(12) 0.0067(12) -0.0008(12)
C83 0.0353(16) 0.054(2) 0.0397(17) -0.0034(15) 0.0137(14) -0.0041(14)
C84 0.0400(17) 0.052(2) 0.0370(16) 0.0069(15) 0.0135(13) -0.0120(15)
C85 0.0361(16) 0.0382(17) 0.0418(17) 0.0119(14) 0.0034(13) -0.0059(13)
C86 0.0267(13) 0.0342(15) 0.0361(15) 0.0039(12) 0.0044(11) -0.0013(11)
S 0.0415(4) 0.0542(5) 0.0424(4) 0.0111(4) 0.0016(3) -0.0041(4)
F4 0.084(2) 0.218(4) 0.094(2) 0.098(3) 0.0428(18) 0.078(3)
F5 0.0493(14) 0.104(2) 0.097(2) 0.0387(17) 0.0305(14) 0.0276(14)
F6 0.155(4) 0.148(4) 0.198(5) -0.104(4) -0.106(4) 0.045(3)
O4 0.0631(18) 0.103(3) 0.0693(19) 0.0512(19) 0.0224(15) 0.0164(17)
O5 0.0560(17) 0.124(3) 0.077(2) 0.053(2) 0.0275(16) 0.0403(19)
O6 0.118(4) 0.078(3) 0.193(6) -0.042(3) -0.022(4) -0.030(3)
C6 0.053(2) 0.072(3) 0.053(2) 0.011(2) 0.0045(18) 0.019(2)
Cl1S 0.089(2) 0.129(3) 0.136(3) -0.016(2) 0.008(2) 0.012(2)
Cl2S 0.222(6) 0.127(4) 0.206(5) 0.039(4) 0.093(5) 0.084(4)
Cl3S 0.093(2) 0.0751(17) 0.113(2) 0.0065(16) 0.0338(17) 0.0123(14)
Cl4S 0.249(7) 0.092(3) 0.223(6) -0.005(3) 0.026(5) 0.057(4)

loop_
_atom_type_symbol
_atom_type_description
_atom_type_scat_dispersion_real
_atom_type_scat_dispersion_imag
_atom_type_scat_source
C C 0.0033 0.0016 'International Tables Vol C Tables 4.2.6.8 and 6.1.1.4'
H H 0.0000 0.0000 'International Tables Vol C Tables 4.2.6.8 and 6.1.1.4'
O O 0.0106 0.0060 'International Tables Vol C Tables 4.2.6.8 and 6.1.1.4'
F F 0.0171 0.0103 'International Tables Vol C Tables 4.2.6.8 and 6.1.1.4'
P P 0.1023 0.0942 'International Tables Vol C Tables 4.2.6.8 and 6.1.1.4'
S S 0.1246 0.1234 'International Tables Vol C Tables 4.2.6.8 and 6.1.1.4'
Cl Cl 0.1484 0.1585 'International Tables Vol C Tables 4.2.6.8 and 6.1.1.4'
Ir Ir -1.4442 7.9887 'International Tables Vol C Tables 4.2.6.8 and 6.1.1.4'

loop_
_geom_angle_atom_site_label_1
_geom_angle_atom_site_label_2
_geom_angle_atom_site_label_3
_geom_angle
C1 Ir1 C3 176.39(13)
C1 Ir1 C5 87.55(14)
C3 Ir1 C5 89.24(13)
C1 Ir1 O3 98.76(11)
C3 Ir1 O3 84.34(10)
C5 Ir1 O3 172.70(11)
C1 Ir1 P3 92.39(9)
C3 Ir1 P3 89.27(8)
C5 Ir1 P3 89.88(9)
O3 Ir1 P3 93.50(5)
C1 Ir1 P1 86.68(9)
C3 Ir1 P1 91.82(8)
C5 Ir1 P1 92.80(9)
O3 Ir1 P1 83.96(5)
P3 Ir1 P1 177.12(2)
C2 Ir2 O3 176.92(12)
C2 Ir2 P4 91.93(11)
O3 Ir2 P4 91.09(6)
C2 Ir2 P2 93.13(11)
O3 Ir2 P2 83.83(6)
P4 Ir2 P2 174.38(2)
C11 P1 C21 105.28(13)
C11 P1 C10 103.46(13)
C21 P1 C10 101.35(13)
C11 P1 Ir1 111.58(10)
C21 P1 Ir1 122.30(10)
C10 P1 Ir1 110.90(9)
C31 P2 C41 104.32(14)
C31 P2 C10 106.63(14)
C41 P2 C10 102.07(13)
C31 P2 Ir2 114.22(11)
C41 P2 Ir2 115.51(10)
C10 P2 Ir2 112.90(9)
C61 P3 C51 102.70(13)
C61 P3 C20 102.75(13)
C51 P3 C20 105.22(13)
C61 P3 Ir1 116.39(9)
C51 P3 Ir1 118.37(10)
C20 P3 Ir1 109.76(9)
C81 P4 C71 101.29(13)
C81 P4 C20 103.70(13)
C71 P4 C20 104.00(13)
C81 P4 Ir2 118.45(10)
C71 P4 Ir2 114.85(10)
C20 P4 Ir2 112.78(9)
Ir2 O3 Ir1 99.26(8)
O1 C1 Ir1 166.9(3)
O2 C2 Ir2 179.7(4)
C4 C3 Ir1 135.7(3)
C3 C4 F1 128.6(4)
C3 C4 F2 126.4(4)
F1 C4 F2 104.7(3)
P1 C10 P2 118.20(15)
C16 C11 C12 118.5(3)
C16 C11 P1 122.1(2)
C12 C11 P1 118.5(2)
C13 C12 C11 120.7(3)
C12 C13 C14 119.9(3)
C15 C14 C13 120.1(3)
C14 C15 C16 120.0(3)
C11 C16 C15 120.8(3)
P4 C20 P3 117.03(15)
C26 C21 C22 120.2(3)
C26 C21 P1 118.5(2)
C22 C21 P1 120.8(2)
C23 C22 C21 119.4(3)
C22 C23 C24 120.2(3)
C25 C24 C23 120.7(3)
C24 C25 C26 119.5(3)
C25 C26 C21 120.1(3)
C36 C31 C32 119.0(3)
C36 C31 P2 120.0(2)
C32 C31 P2 121.0(3)
C33 C32 C31 120.1(4)
C32 C33 C34 120.5(4)
C35 C34 C33 119.7(4)
C34 C35 C36 120.2(4)
C31 C36 C35 120.4(4)
C42 C41 C46 118.5(3)
C42 C41 P2 123.4(2)
C46 C41 P2 118.0(3)
C41 C42 C43 120.7(3)
C44 C43 C42 120.2(4)
C45 C44 C43 119.3(3)
C44 C45 C46 121.3(4)
C45 C46 C41 119.9(4)
C56 C51 C52 118.1(3)
C56 C51 P3 119.6(2)
C52 C51 P3 122.3(2)
C51 C52 C53 120.2(3)
C54 C53 C52 120.7(3)
C53 C54 C55 119.8(3)
C54 C55 C56 119.8(3)
C55 C56 C51 121.4(3)
C62 C61 C66 119.1(3)
C62 C61 P3 119.7(3)
C66 C61 P3 121.2(2)
C63 C62 C61 120.4(4)
C64 C63 C62 120.1(4)
C65 C64 C63 120.2(3)
C64 C65 C66 120.7(4)
C65 C66 C61 119.5(3)
C76 C71 C72 118.8(3)
C76 C71 P4 124.3(2)
C72 C71 P4 116.8(3)
C73 C72 C71 120.2(4)
C74 C73 C72 120.2(4)
C73 C74 C75 120.0(3)
C74 C75 C76 120.5(4)
C71 C76 C75 120.3(3)
C82 C81 C86 119.4(3)
C82 C81 P4 119.8(2)
C86 C81 P4 120.7(2)
C83 C82 C81 120.2(3)
C82 C83 C84 120.2(3)
C85 C84 C83 120.0(3)
C84 C85 C86 120.4(3)
C85 C86 C81 119.8(3)
O5 S O4 113.8(2)
O5 S O6 114.7(3)
O4 S O6 116.3(3)
O5 S C6 105.6(2)
O4 S C6 103.7(2)
O6 S C6 100.5(3)
F6 C6 F4 106.8(5)
F6 C6 F5 108.2(5)
F4 C6 F5 106.8(3)
F6 C6 S 110.6(3)
F4 C6 S 111.6(3)
F5 C6 S 112.6(3)
Cl1S C1S Cl2S 105.74(16)
Cl3S C2S Cl4S 105.32(16)
C5SA O1SA C4SA 110.2(2)
O1SA C4SA C3SA 109.4(2)
O1SA C5SA C6SA 109.5(2)
C4SB O1SB C5SB 109.7(2)
O1SB C4SB C3SB 109.7(2)
O1SB C5SB C6SB 109.6(2)

loop_
_geom_bond_atom_site_label_1
_geom_bond_atom_site_label_2
_geom_bond_distance
Ir1 C1 1.920(3)
Ir1 C3 2.093(3)
Ir1 C5 2.117(3)
Ir1 O3 2.2040(19)
Ir1 P3 2.3532(7)
Ir1 P1 2.3561(7)
Ir2 C2 1.813(3)
Ir2 O3 2.0551(19)
Ir2 P4 2.3038(7)
Ir2 P2 2.3218(7)
P1 C11 1.816(3)
P1 C21 1.822(3)
P1 C10 1.842(3)
P2 C31 1.818(3)
P2 C41 1.825(3)
P2 C10 1.842(3)
P3 C61 1.819(3)
P3 C51 1.830(3)
P3 C20 1.841(3)
P4 C81 1.815(3)
P4 C71 1.824(3)
P4 C20 1.837(3)
F1 C4 1.311(5)
F2 C4 1.347(4)
O1 C1 1.132(4)
O2 C2 1.153(4)
C3 C4 1.278(5)
C11 C16 1.387(4)
C11 C12 1.395(4)
C12 C13 1.380(4)
C13 C14 1.387(5)
C14 C15 1.371(5)
C15 C16 1.389(5)
C21 C26 1.390(4)
C21 C22 1.392(4)
C22 C23 1.384(4)
C23 C24 1.385(5)
C24 C25 1.382(5)
C25 C26 1.387(5)
C31 C36 1.387(5)
C31 C32 1.398(5)
C32 C33 1.378(5)
C33 C34 1.386(7)
C34 C35 1.376(6)
C35 C36 1.388(5)
C41 C42 1.374(5)
C41 C46 1.389(5)
C42 C43 1.388(5)
C43 C44 1.374(6)
C44 C45 1.356(6)
C45 C46 1.382(5)
C51 C56 1.389(4)
C51 C52 1.392(4)
C52 C53 1.393(5)
C53 C54 1.373(5)
C54 C55 1.375(5)
C55 C56 1.387(4)
C61 C62 1.390(4)
C61 C66 1.397(5)
C62 C63 1.384(5)
C63 C64 1.372(6)
C64 C65 1.369(6)
C65 C66 1.390(5)
C71 C76 1.378(5)
C71 C72 1.391(4)
C72 C73 1.389(5)
C73 C74 1.367(6)
C74 C75 1.368(6)
C75 C76 1.386(5)
C81 C82 1.395(4)
C81 C86 1.397(4)
C82 C83 1.382(4)
C83 C84 1.384(5)
C84 C85 1.383(5)
C85 C86 1.384(4)
S O5 1.413(3)
S O4 1.425(3)
S O6 1.428(4)
S C6 1.803(4)
F4 C6 1.305(5)
F5 C6 1.312(5)
F6 C6 1.285(6)
Cl1S C1S 1.799(2)
Cl2S C1S 1.799(2)
Cl3S C2S 1.798(2)
Cl4S C2S 1.798(2)
O1SA C5SA 1.427(2)
O1SA C4SA 1.429(2)
C3SA C4SA 1.533(2)
C5SA C6SA 1.533(2)
O1SB C4SB 1.430(2)
O1SB C5SB 1.430(2)
C3SB C4SB 1.530(2)
C5SB C6SB 1.530(2)

loop_
_geom_hbond_atom_site_label_D
_geom_hbond_atom_site_label_H
_geom_hbond_atom_site_label_A
_geom_hbond_distance_DH
_geom_hbond_distance_HA
_geom_hbond_distance_DA
_geom_hbond_angle_DHA
O3 H3O O4 0.84 2.06 2.894(4) 176.2

loop_
_geom_torsion_atom_site_label_1
_geom_torsion_atom_site_label_2
_geom_torsion_atom_site_label_3
_geom_torsion_atom_site_label_4
_geom_torsion
C1 Ir1 P1 C11 -78.12(14)
C3 Ir1 P1 C11 98.60(13)
C5 Ir1 P1 C11 9.27(14)
O3 Ir1 P1 C11 -177.29(11)
P3 Ir1 P1 C11 -149.3(5)
C1 Ir1 P1 C21 156.05(15)
C3 Ir1 P1 C21 -27.23(14)
C5 Ir1 P1 C21 -116.56(15)
O3 Ir1 P1 C21 56.88(12)
P3 Ir1 P1 C21 84.9(5)
C1 Ir1 P1 C10 36.66(14)
C3 Ir1 P1 C10 -146.62(13)
C5 Ir1 P1 C10 124.05(14)
O3 Ir1 P1 C10 -62.52(11)
P3 Ir1 P1 C10 -34.5(5)
C2 Ir2 P2 C31 122.12(16)
O3 Ir2 P2 C31 -57.45(12)
P4 Ir2 P2 C31 -32.0(3)
C2 Ir2 P2 C41 1.12(17)
O3 Ir2 P2 C41 -178.46(13)
P4 Ir2 P2 C41 -153.0(3)
C2 Ir2 P2 C10 -115.83(16)
O3 Ir2 P2 C10 64.60(11)
P4 Ir2 P2 C10 90.1(3)
C1 Ir1 P3 C61 153.40(15)
C3 Ir1 P3 C61 -23.39(14)
C5 Ir1 P3 C61 65.85(15)
O3 Ir1 P3 C61 -107.67(12)
P1 Ir1 P3 C61 -135.6(5)
C1 Ir1 P3 C51 30.25(14)
C3 Ir1 P3 C51 -146.54(13)
C5 Ir1 P3 C51 -57.30(14)
O3 Ir1 P3 C51 129.18(11)
P1 Ir1 P3 C51 101.3(5)
C1 Ir1 P3 C20 -90.49(14)
C3 Ir1 P3 C20 92.72(12)
C5 Ir1 P3 C20 -178.04(14)
O3 Ir1 P3 C20 8.44(11)
P1 Ir1 P3 C20 -19.5(5)
C2 Ir2 P4 C81 37.03(16)
O3 Ir2 P4 C81 -143.53(11)
P2 Ir2 P4 C81 -168.8(3)
C2 Ir2 P4 C71 -82.74(17)
O3 Ir2 P4 C71 96.70(12)
P2 Ir2 P4 C71 71.4(3)
C2 Ir2 P4 C20 158.34(16)
O3 Ir2 P4 C20 -22.22(11)
P2 Ir2 P4 C20 -47.5(3)
C2 Ir2 O3 Ir1 -103(3)
P4 Ir2 O3 Ir1 87.50(6)
P2 Ir2 O3 Ir1 -94.91(7)
C1 Ir1 O3 Ir2 10.63(11)
C3 Ir1 O3 Ir2 -171.25(11)
C5 Ir1 O3 Ir2 160.2(8)
P3 Ir1 O3 Ir2 -82.33(7)
P1 Ir1 O3 Ir2 96.32(7)
C3 Ir1 C1 O1 5(3)
C5 Ir1 C1 O1 -22.0(13)
O3 Ir1 C1 O1 154.3(12)
P3 Ir1 C1 O1 -111.8(13)
P1 Ir1 C1 O1 70.9(13)
O3 Ir2 C2 O2 -51(100)
P4 Ir2 C2 O2 119(100)
P2 Ir2 C2 O2 -59(100)
C1 Ir1 C3 C4 -7(2)
C5 Ir1 C3 C4 20.6(4)
O3 Ir1 C3 C4 -156.0(4)
P3 Ir1 C3 C4 110.4(4)
P1 Ir1 C3 C4 -72.2(4)
Ir1 C3 C4 F1 5.6(8)
Ir1 C3 C4 F2 177.7(3)
C11 P1 C10 P2 170.53(16)
C21 P1 C10 P2 -80.54(19)
Ir1 P1 C10 P2 50.77(18)
C31 P2 C10 P1 75.63(19)
C41 P2 C10 P1 -175.23(16)
Ir2 P2 C10 P1 -50.60(18)
C21 P1 C11 C16 -144.7(3)
C10 P1 C11 C16 -38.7(3)
Ir1 P1 C11 C16 80.6(3)
C21 P1 C11 C12 46.8(3)
C10 P1 C11 C12 152.8(2)
Ir1 P1 C11 C12 -87.9(2)
C16 C11 C12 C13 0.0(5)
P1 C11 C12 C13 168.9(3)
C11 C12 C13 C14 -1.0(5)
C12 C13 C14 C15 1.6(6)
C13 C14 C15 C16 -1.1(6)
C12 C11 C16 C15 0.6(5)
P1 C11 C16 C15 -168.0(3)
C14 C15 C16 C11 0.0(6)
C81 P4 C20 P3 78.33(17)
C71 P4 C20 P3 -176.09(15)
Ir2 P4 C20 P3 -51.03(17)
C61 P3 C20 P4 -179.19(15)
C51 P3 C20 P4 -72.02(18)
Ir1 P3 C20 P4 56.37(16)
C11 P1 C21 C26 35.7(3)
C10 P1 C21 C26 -71.8(3)
Ir1 P1 C21 C26 164.3(2)
C11 P1 C21 C22 -152.1(2)
C10 P1 C21 C22 100.3(3)
Ir1 P1 C21 C22 -23.5(3)
C26 C21 C22 C23 -0.1(5)
P1 C21 C22 C23 -172.1(2)
C21 C22 C23 C24 -0.4(5)
C22 C23 C24 C25 0.4(6)
C23 C24 C25 C26 0.1(6)
C24 C25 C26 C21 -0.6(6)
C22 C21 C26 C25 0.6(5)
P1 C21 C26 C25 172.8(3)
C41 P2 C31 C36 118.0(3)
C10 P2 C31 C36 -134.4(3)
Ir2 P2 C31 C36 -9.0(3)
C41 P2 C31 C32 -60.4(3)
C10 P2 C31 C32 47.1(3)
Ir2 P2 C31 C32 172.5(2)
C36 C31 C32 C33 0.3(5)
P2 C31 C32 C33 178.8(3)
C31 C32 C33 C34 -0.9(6)
C32 C33 C34 C35 0.6(6)
C33 C34 C35 C36 0.3(6)
C32 C31 C36 C35 0.6(5)
P2 C31 C36 C35 -177.9(3)
C34 C35 C36 C31 -0.9(6)
C31 P2 C41 C42 138.0(3)
C10 P2 C41 C42 27.1(3)
Ir2 P2 C41 C42 -95.8(3)
C31 P2 C41 C46 -46.6(3)
C10 P2 C41 C46 -157.5(3)
Ir2 P2 C41 C46 79.6(3)
C46 C41 C42 C43 -0.3(6)
P2 C41 C42 C43 175.1(3)
C41 C42 C43 C44 0.7(6)
C42 C43 C44 C45 -1.1(7)
C43 C44 C45 C46 1.2(8)
C44 C45 C46 C41 -0.9(8)
C42 C41 C46 C45 0.4(6)
P2 C41 C46 C45 -175.3(4)
C61 P3 C51 C56 67.2(3)
C20 P3 C51 C56 -40.0(3)
Ir1 P3 C51 C56 -163.1(2)
C61 P3 C51 C52 -110.9(3)
C20 P3 C51 C52 141.9(3)
Ir1 P3 C51 C52 18.8(3)
C56 C51 C52 C53 1.6(5)
P3 C51 C52 C53 179.8(3)
C51 C52 C53 C54 -0.8(6)
C52 C53 C54 C55 0.0(6)
C53 C54 C55 C56 -0.2(5)
C54 C55 C56 C51 1.1(5)
C52 C51 C56 C55 -1.8(5)
P3 C51 C56 C55 180.0(2)
C51 P3 C61 C62 35.4(3)
C20 P3 C61 C62 144.5(3)
Ir1 P3 C61 C62 -95.6(2)
C51 P3 C61 C66 -147.9(3)
C20 P3 C61 C66 -38.8(3)
Ir1 P3 C61 C66 81.1(3)
C66 C61 C62 C63 0.1(5)
P3 C61 C62 C63 176.8(3)
C61 C62 C63 C64 0.3(6)
C62 C63 C64 C65 0.0(7)
C63 C64 C65 C66 -0.6(7)
C64 C65 C66 C61 0.9(6)
C62 C61 C66 C65 -0.6(5)
P3 C61 C66 C65 -177.3(3)
C81 P4 C71 C76 120.7(3)
C20 P4 C71 C76 13.3(3)
Ir2 P4 C71 C76 -110.4(3)
C81 P4 C71 C72 -58.1(3)
C20 P4 C71 C72 -165.5(3)
Ir2 P4 C71 C72 70.8(3)
C76 C71 C72 C73 -1.9(6)
P4 C71 C72 C73 177.0(3)
C71 C72 C73 C74 0.0(7)
C72 C73 C74 C75 2.0(7)
C73 C74 C75 C76 -2.0(7)
C72 C71 C76 C75 1.9(5)
P4 C71 C76 C75 -176.9(3)
C74 C75 C76 C71 0.1(6)
C71 P4 C81 C82 -37.5(3)
C20 P4 C81 C82 70.1(3)
Ir2 P4 C81 C82 -164.0(2)
C71 P4 C81 C86 146.0(2)
C20 P4 C81 C86 -106.3(2)
Ir2 P4 C81 C86 19.5(3)
C86 C81 C82 C83 0.5(4)
P4 C81 C82 C83 -176.1(2)
C81 C82 C83 C84 -0.6(5)
C82 C83 C84 C85 0.3(5)
C83 C84 C85 C86 0.1(5)
C84 C85 C86 C81 -0.2(5)
C82 C81 C86 C85 -0.1(4)
P4 C81 C86 C85 176.4(2)
O5 S C6 F6 59.5(5)
O4 S C6 F6 -60.5(5)
O6 S C6 F6 179.0(5)
O5 S C6 F4 -59.3(4)
O4 S C6 F4 -179.2(4)
O6 S C6 F4 60.2(4)
O5 S C6 F5 -179.3(3)
O4 S C6 F5 60.7(4)
O6 S C6 F5 -59.8(4)
C5SA O1SA C4SA C3SA -173.1(12)
C4SA O1SA C5SA C6SA 164.2(12)
C5SB O1SB C4SB C3SB -141(2)
C4SB O1SB C5SB C6SB -68(2)
